data_1575234
loop_
_publ_author_name
'Sabharwal, Gazal'
'Dwivedi, Khilesh C.'
'Balakrishna, Maravanji S.'

_publ_section_title
;
 Multifunctional PNN-NiII pincer catalyst for C--C and C--N bond formation
 via alkylation, cross-coupling, and hydroamination reactions
;
_journal_issue 18
_journal_name_full 'Catalysis Science &amp; Technology'
_journal_page_first 5275
_journal_page_last 5284
_journal_paper_doi 10.1039/D5CY00718F
_journal_volume 15
_journal_year 2025
_chemical_formula_moiety 'C25 H20 Cl2 N2 Ni O2 P, 1.5(C2 H4 Cl2)'
_chemical_formula_sum 'C28 H26 Cl5 N2 Ni O2 P'
_chemical_formula_weight 689.44
_space_group_crystal_system triclinic
_space_group_IT_number 2
_space_group_name_Hall '-P 1'
_space_group_name_H-M_alt 'P -1'
_atom_sites_solution_hydrogens geom
_atom_sites_solution_primary dual
_audit_creation_date 2022-02-25
_audit_creation_method
;
Olex2 1.5
(compiled 2021.12.09 svn.r5202d8cf for OlexSys, GUI svn.r6439)
;
_audit_update_record
;
2024-05-30 deposited with the CCDC.	2025-07-25 downloaded from the CCDC.
;
_cell_angle_alpha 107.373(5)
_cell_angle_beta 107.332(5)
_cell_angle_gamma 95.323(5)
_cell_formula_units_Z 2
_cell_length_a 10.5132(6)
_cell_length_b 10.9249(6)
_cell_length_c 14.5672(9)
_cell_measurement_reflns_used 4066
_cell_measurement_temperature 150.00(10)
_cell_measurement_theta_max 28.2720
_cell_measurement_theta_min 1.9810
_cell_volume 1493.66(17)
_computing_cell_refinement 'CrysAlisPro 1.171.41.93a (Rigaku OD, 2020)'
_computing_data_collection 'CrysAlisPro 1.171.41.93a (Rigaku OD, 2020)'
_computing_data_reduction 'CrysAlisPro 1.171.41.93a (Rigaku OD, 2020)'
_computing_molecular_graphics 'Olex2 1.5 (Dolomanov et al., 2009)'
_computing_publication_material 'Olex2 1.5 (Dolomanov et al., 2009)'
_computing_structure_refinement 'SHELXL 2018/3 (Sheldrick, 2015)'
_computing_structure_solution 'SHELXT 2018/2 (Sheldrick, 2018)'
_diffrn_ambient_environment N~2~
_diffrn_ambient_temperature 150.00(10)
_diffrn_detector 'CCD plate'
_diffrn_measured_fraction_theta_full 1.000
_diffrn_measured_fraction_theta_max 1.000
_diffrn_measurement_details
;
List of Runs (angles in degrees, time in seconds):

  # Type    Start    End  Width  t~exp~   \w     \q     \k     \f   Frames
#--------------------------------------------------------------------------
  1  \f   -349.73  10.27   1.00    3.00   6.61  -9.84 -31.50    --   360
  2  \w    -65.46  -0.46   1.00    3.00    --  -19.34  94.56 145.16   65
  3  \w    -60.89   0.11   1.00    3.00    --  -14.77  94.56 -34.84   61
  4  \w   -100.81  15.19   1.00    3.00    --   -9.84 -59.25 -51.92  116
  5  \w   -100.81  15.19   1.00    3.00    --   -9.84 -59.25 164.08  116
  6  \w    -65.46  -0.46   1.00    3.00    --  -19.34  94.56  73.16   65
  7  \w   -100.81  15.19   1.00    3.00    --   -9.84 -59.25  20.08  116
  8  \w    -65.46  -0.46   1.00    3.00    --  -19.34  94.56   1.16   65
  9  \f   -339.92  20.08   1.00    3.00  15.81  -9.84 -59.25    --   360
;
_diffrn_measurement_device 'abstract diffractometer'
_diffrn_measurement_device_type 'Saxi-CrysAlisPro-abstract goniometer imported SAXI images'
_diffrn_measurement_method '\w and \f scans'
_diffrn_orient_matrix_type 'CrysAlisPro convention (1999,Acta A55,543-557)'
_diffrn_orient_matrix_UB_11 -0.0217505000
_diffrn_orient_matrix_UB_12 -0.0647771000
_diffrn_orient_matrix_UB_13 -0.0357285000
_diffrn_orient_matrix_UB_21 -0.0639788000
_diffrn_orient_matrix_UB_22 0.0144399000
_diffrn_orient_matrix_UB_23 -0.0223329000
_diffrn_orient_matrix_UB_31 0.0252134000
_diffrn_orient_matrix_UB_32 0.0203708000
_diffrn_orient_matrix_UB_33 -0.0342621000
_diffrn_radiation_monochromator graphite
_diffrn_radiation_probe x-ray
_diffrn_radiation_type 'Mo K\a'
_diffrn_radiation_wavelength 0.71073
_diffrn_reflns_av_R_equivalents 0.1405
_diffrn_reflns_av_unetI/netI 0.0754
_diffrn_reflns_Laue_measured_fraction_full 1.000
_diffrn_reflns_Laue_measured_fraction_max 1.000
_diffrn_reflns_limit_h_max 12
_diffrn_reflns_limit_h_min -12
_diffrn_reflns_limit_k_max 12
_diffrn_reflns_limit_k_min -12
_diffrn_reflns_limit_l_max 17
_diffrn_reflns_limit_l_min -17
_diffrn_reflns_number 55413
_diffrn_reflns_point_group_measured_fraction_full 1.000
_diffrn_reflns_point_group_measured_fraction_max 1.000
_diffrn_reflns_theta_full 24.999
_diffrn_reflns_theta_max 24.999
_diffrn_reflns_theta_min 1.559
_diffrn_source 'fine-focus sealed X-ray tube'
_diffrn_source_type 'Enhance (Mo) X-ray Source'
_exptl_absorpt_coefficient_mu 1.180
_exptl_absorpt_correction_T_max 1.00000
_exptl_absorpt_correction_T_min 0.86024
_exptl_absorpt_correction_type multi-scan
_exptl_absorpt_process_details
;
CrysAlisPro 1.171.41.93a (Rigaku Oxford Diffraction, 2020)
Empirical absorption correction using spherical harmonics,
implemented in SCALE3 ABSPACK scaling algorithm.
;
_exptl_crystal_colour yellow
_exptl_crystal_colour_primary yellow
_exptl_crystal_density_diffrn 1.533
_exptl_crystal_description block
_exptl_crystal_F_000 704
_exptl_crystal_size_max 0.97
_exptl_crystal_size_mid 0.64
_exptl_crystal_size_min 0.55
_refine_diff_density_max 0.672
_refine_diff_density_min -0.528
_refine_diff_density_rms 0.093
_refine_ls_extinction_method none
_refine_ls_goodness_of_fit_ref 1.003
_refine_ls_hydrogen_treatment constr
_refine_ls_matrix_type full
_refine_ls_number_parameters 352
_refine_ls_number_reflns 5265
_refine_ls_number_restraints 0
_refine_ls_restrained_S_all 1.003
_refine_ls_R_factor_all 0.0853
_refine_ls_R_factor_gt 0.0504
_refine_ls_shift/su_max 0.001
_refine_ls_shift/su_mean 0.000
_refine_ls_structure_factor_coef Fsqd
_refine_ls_weighting_details 'w=1/[\s^2^(Fo^2^)+(0.0655P)^2^] where P=(Fo^2^+2Fc^2^)/3'
_refine_ls_weighting_scheme calc
_refine_ls_wR_factor_gt 0.1170
_refine_ls_wR_factor_ref 0.1328
_reflns_Friedel_coverage 0.000
_reflns_number_gt 3651
_reflns_number_total 5265
_reflns_threshold_expression 'I > 2\s(I)'
_cod_data_source_file d5cy00718f2.cif
_cod_data_source_block Complex_7
_cod_depositor_comments 'Adding full bibliography for 1575233--1575235.cif.'
_cod_original_cell_volume 1493.66(16)
_cod_database_code 1575234
_shelx_shelxl_version_number 2018/3
_shelx_space_group_comment
;
The symmetry employed for this shelxl refinement is uniquely defined
by the following loop, which should always be used as a source of
symmetry information in preference to the above space-group names.
They are only intended as comments.
;
_shelx_estimated_absorpt_t_max 0.563
_shelx_estimated_absorpt_t_min 0.394
_olex2_refinement_description
;
1. Fixed Uiso
 At 1.2 times of:
  All C(H) groups, All C(H,H) groups
2.a Secondary CH2 refined with riding coordinates:
 C00Q(H00A,H00B), C011(H01A,H01B), C012(H01E,H01F), C013(H01C,H01D)
2.b Aromatic/amide H refined with riding coordinates:
 C00F(H00F), C00J(H00J), C00K(H00K), C00L(H00L), C00M(H00M), C00N(H00N),
 C00O(H00O), C00P(H00P), C00R(H00R), C00S(H00S), C00T(H00T), C00U(H00U),
 C00V(H00V), C00W(H00W), C00X(H00X), C00Y(H00Y), C00Z(H00Z), C010(H010)
;
_olex2_submission_special_instructions 'No special instructions were received'
_oxdiff_exptl_absorpt_empirical_details
;
Empirical correction (ABSPACK) includes:
- Absorption correction using spherical harmonics
- Frame scaling
;
_oxdiff_exptl_absorpt_empirical_full_max 1.136
_oxdiff_exptl_absorpt_empirical_full_min 0.887

loop_
_space_group_symop_operation_xyz
'x, y, z'
'-x, -y, -z'

loop_
_atom_site_label
_atom_site_type_symbol
_atom_site_fract_x
_atom_site_fract_y
_atom_site_fract_z
_atom_site_U_iso_or_equiv
_atom_site_adp_type
_atom_site_occupancy
_atom_site_site_symmetry_order
_atom_site_calc_flag
_atom_site_refinement_flags_posn
_atom_site_refinement_flags_adp
_atom_site_refinement_flags_occupancy
_atom_site_disorder_assembly
_atom_site_disorder_group
Ni01 Ni 0.62681(5) 0.45366(5) 0.08348(4) 0.02344(17) Uani 1 1 d . . . . .
Cl1 Cl 0.40086(10) 0.47902(11) 0.06636(8) 0.0258(3) Uani 1 1 d . . . . .
Cl Cl 0.55858(11) 0.23207(11) -0.02120(8) 0.0311(3) Uani 1 1 d . . . . .
P1 P 0.61432(11) 0.44621(11) 0.31115(8) 0.0233(3) Uani 1 1 d . . . . .
Cl00 Cl 0.73909(15) 0.04115(13) 0.26657(10) 0.0502(4) Uani 1 1 d . . . . .
Cl2 Cl 0.91219(14) 0.03967(15) 0.10825(12) 0.0589(4) Uani 1 1 d . . . . .
Cl4 Cl 0.81950(15) 1.03902(15) 0.53415(13) 0.0632(4) Uani 1 1 d . . . . .
O008 O 0.6661(3) 0.4200(3) 0.2229(2) 0.0240(7) Uani 1 1 d . . . . .
O009 O 0.8233(3) 0.7121(3) 0.3382(2) 0.0294(7) Uani 1 1 d . . . . .
N00A N 0.8298(3) 0.4787(4) 0.1080(2) 0.0243(8) Uani 1 1 d . . . . .
N00B N 0.6965(3) 0.6776(3) 0.1720(2) 0.0218(8) Uani 1 1 d . . . . .
C00C C 0.7437(4) 0.4758(4) 0.4335(3) 0.0246(10) Uani 1 1 d . . . . .
C00D C 0.4881(4) 0.3094(4) 0.2939(3) 0.0230(10) Uani 1 1 d . . . . .
C00E C 0.5840(4) 0.6925(4) 0.2990(3) 0.0243(10) Uani 1 1 d . . . . .
C00F C 0.4185(4) 0.5908(4) 0.3532(3) 0.0259(10) Uani 1 1 d . . . . .
H00F H 0.382659 0.519857 0.369166 0.031 Uiso 1 1 calc R U . . .
C00G C 0.5344(4) 0.5866(4) 0.3241(3) 0.0221(9) Uani 1 1 d . . . . .
C00H C 0.9006(4) 0.6031(5) 0.1400(3) 0.0268(10) Uani 1 1 d . . . . .
C00I C 0.7124(4) 0.6959(4) 0.2735(3) 0.0245(10) Uani 1 1 d . . . . .
C00J C 0.3565(4) 0.6969(4) 0.3586(3) 0.0292(11) Uani 1 1 d . . . . .
H00J H 0.279629 0.699548 0.380070 0.035 Uiso 1 1 calc R U . . .
C00K C 0.8147(4) 0.3781(5) 0.4480(3) 0.0279(10) Uani 1 1 d . . . . .
H00K H 0.796444 0.297513 0.393505 0.033 Uiso 1 1 calc R U . . .
C00L C 0.5175(5) 0.7953(5) 0.3019(3) 0.0314(11) Uani 1 1 d . . . . .
H00L H 0.549195 0.864572 0.282362 0.038 Uiso 1 1 calc R U . . .
C00M C 0.7724(4) 0.5951(5) 0.5133(3) 0.0296(11) Uani 1 1 d . . . . .
H00M H 0.725052 0.662705 0.503549 0.035 Uiso 1 1 calc R U . . .
C00N C 0.8961(4) 0.3802(5) 0.0906(3) 0.0295(11) Uani 1 1 d . . . . .
H00N H 0.846390 0.293313 0.068121 0.035 Uiso 1 1 calc R U . . .
C00O C 0.9407(5) 0.5165(5) 0.6208(3) 0.0349(12) Uani 1 1 d . . . . .
H00O H 1.008917 0.530395 0.684782 0.042 Uiso 1 1 calc R U . . .
C00P C 0.4046(5) 0.7998(5) 0.3331(3) 0.0321(11) Uani 1 1 d . . . . .
H00P H 0.361119 0.872632 0.336840 0.039 Uiso 1 1 calc R U . . .
C00Q C 0.8225(4) 0.7113(4) 0.1517(3) 0.0278(10) Uani 1 1 d . . . . .
H00A H 0.881404 0.789916 0.208754 0.033 Uiso 1 1 calc R U . . .
H00B H 0.798755 0.733553 0.088368 0.033 Uiso 1 1 calc R U . . .
C00R C 0.3880(4) 0.2479(5) 0.1987(3) 0.0335(11) Uani 1 1 d . . . . .
H00R H 0.389381 0.275131 0.142781 0.040 Uiso 1 1 calc R U . . .
C00S C 0.4861(5) 0.2662(4) 0.3744(3) 0.0324(11) Uani 1 1 d . . . . .
H00S H 0.554451 0.307049 0.439848 0.039 Uiso 1 1 calc R U . . .
C00T C 0.9119(4) 0.3982(5) 0.5418(4) 0.0340(12) Uani 1 1 d . . . . .
H00T H 0.959089 0.330693 0.552194 0.041 Uiso 1 1 calc R U . . .
C00U C 0.8712(5) 0.6137(5) 0.6073(3) 0.0376(12) Uani 1 1 d . . . . .
H00U H 0.890468 0.694067 0.662262 0.045 Uiso 1 1 calc R U . . .
C00V C 1.0321(5) 0.3981(5) 0.1036(3) 0.0365(12) Uani 1 1 d . . . . .
H00V H 1.075610 0.325430 0.091105 0.044 Uiso 1 1 calc R U . . .
C00W C 0.2855(5) 0.1465(5) 0.1845(4) 0.0381(12) Uani 1 1 d . . . . .
H00W H 0.215927 0.106017 0.119601 0.046 Uiso 1 1 calc R U . . .
C00X C 0.3851(5) 0.1643(5) 0.3598(4) 0.0345(12) Uani 1 1 d . . . . .
H00X H 0.384644 0.135296 0.415022 0.041 Uiso 1 1 calc R U . . .
C00Y C 1.0386(4) 0.6273(5) 0.1548(3) 0.0353(12) Uani 1 1 d . . . . .
H00Y H 1.087865 0.714595 0.178320 0.042 Uiso 1 1 calc R U . . .
C00Z C 0.2859(5) 0.1051(5) 0.2659(4) 0.0358(12) Uani 1 1 d . . . . .
H00Z H 0.216864 0.035181 0.256304 0.043 Uiso 1 1 calc R U . . .
C010 C 1.1034(5) 0.5232(6) 0.1351(3) 0.0399(13) Uani 1 1 d . . . . .
H010 H 1.197239 0.538458 0.143311 0.048 Uiso 1 1 calc R U . . .
C011 C 0.7301(5) 0.0103(5) 0.0721(4) 0.0382(12) Uani 1 1 d . . . . .
H01A H 0.691383 0.034084 0.010518 0.046 Uiso 1 1 calc R U . . .
H01B H 0.695292 -0.084210 0.054157 0.046 Uiso 1 1 calc R U . . .
C012 C 0.9722(5) 0.9808(5) 0.5365(4) 0.0459(13) Uani 1 1 d . . . . .
H01E H 1.039834 1.018151 0.606602 0.055 Uiso 1 1 calc R U . . .
H01F H 0.953855 0.884277 0.516984 0.055 Uiso 1 1 calc R U . . .
C013 C 0.6839(5) 0.0862(5) 0.1550(4) 0.0417(13) Uani 1 1 d . . . . .
H01C H 0.583320 0.071526 0.129438 0.050 Uiso 1 1 calc R U . . .
H01D H 0.719484 0.180662 0.173491 0.050 Uiso 1 1 calc R U . . .

loop_
_atom_site_aniso_label
_atom_site_aniso_U_11
_atom_site_aniso_U_22
_atom_site_aniso_U_33
_atom_site_aniso_U_23
_atom_site_aniso_U_13
_atom_site_aniso_U_12
Ni01 0.0174(3) 0.0360(4) 0.0222(3) 0.0138(3) 0.0092(2) 0.0099(2)
Cl1 0.0170(5) 0.0425(7) 0.0246(6) 0.0172(5) 0.0099(5) 0.0096(5)
Cl 0.0275(6) 0.0366(7) 0.0297(6) 0.0135(5) 0.0073(5) 0.0103(5)
P1 0.0200(6) 0.0331(7) 0.0216(6) 0.0122(5) 0.0097(5) 0.0089(5)
Cl00 0.0670(10) 0.0450(8) 0.0398(7) 0.0183(6) 0.0169(7) 0.0081(7)
Cl2 0.0345(8) 0.0763(11) 0.0755(10) 0.0350(9) 0.0222(7) 0.0143(7)
Cl4 0.0504(9) 0.0711(11) 0.0892(12) 0.0314(9) 0.0464(9) 0.0235(8)
O008 0.0208(16) 0.0378(18) 0.0188(15) 0.0130(14) 0.0092(13) 0.0123(14)
O009 0.0201(17) 0.045(2) 0.0252(16) 0.0138(15) 0.0074(15) 0.0098(15)
N00A 0.0181(19) 0.036(2) 0.0217(19) 0.0140(17) 0.0054(16) 0.0110(18)
N00B 0.0165(18) 0.030(2) 0.0225(19) 0.0099(16) 0.0111(16) 0.0048(16)
C00C 0.021(2) 0.033(3) 0.027(2) 0.015(2) 0.013(2) 0.008(2)
C00D 0.022(2) 0.029(3) 0.022(2) 0.010(2) 0.011(2) 0.010(2)
C00E 0.021(2) 0.032(3) 0.020(2) 0.011(2) 0.0058(19) 0.006(2)
C00F 0.019(2) 0.040(3) 0.020(2) 0.015(2) 0.0029(19) 0.005(2)
C00G 0.019(2) 0.031(3) 0.018(2) 0.0109(19) 0.0047(18) 0.0085(19)
C00H 0.019(2) 0.046(3) 0.021(2) 0.014(2) 0.0087(19) 0.011(2)
C00I 0.026(3) 0.025(3) 0.023(2) 0.009(2) 0.010(2) 0.007(2)
C00J 0.024(2) 0.045(3) 0.027(2) 0.016(2) 0.016(2) 0.015(2)
C00K 0.022(2) 0.038(3) 0.030(3) 0.018(2) 0.012(2) 0.007(2)
C00L 0.032(3) 0.034(3) 0.032(3) 0.014(2) 0.013(2) 0.007(2)
C00M 0.022(2) 0.042(3) 0.028(2) 0.013(2) 0.010(2) 0.013(2)
C00N 0.030(3) 0.041(3) 0.022(2) 0.013(2) 0.010(2) 0.014(2)
C00O 0.023(3) 0.060(4) 0.028(3) 0.026(3) 0.008(2) 0.006(2)
C00P 0.030(3) 0.036(3) 0.034(3) 0.011(2) 0.015(2) 0.016(2)
C00Q 0.019(2) 0.039(3) 0.027(2) 0.013(2) 0.010(2) 0.000(2)
C00R 0.025(3) 0.043(3) 0.035(3) 0.015(2) 0.013(2) 0.005(2)
C00S 0.032(3) 0.040(3) 0.027(2) 0.012(2) 0.012(2) 0.005(2)
C00T 0.021(3) 0.050(3) 0.042(3) 0.030(3) 0.010(2) 0.013(2)
C00U 0.028(3) 0.056(3) 0.025(3) 0.011(2) 0.008(2) 0.009(2)
C00V 0.026(3) 0.056(4) 0.035(3) 0.017(3) 0.016(2) 0.023(3)
C00W 0.025(3) 0.046(3) 0.034(3) 0.009(2) 0.005(2) -0.001(2)
C00X 0.036(3) 0.041(3) 0.035(3) 0.019(2) 0.017(2) 0.010(2)
C00Y 0.020(2) 0.057(3) 0.027(3) 0.013(2) 0.008(2) 0.006(2)
C00Z 0.032(3) 0.034(3) 0.047(3) 0.018(2) 0.018(3) 0.005(2)
C010 0.017(2) 0.077(4) 0.029(3) 0.021(3) 0.007(2) 0.017(3)
C011 0.028(3) 0.049(3) 0.040(3) 0.018(3) 0.010(2) 0.014(2)
C012 0.033(3) 0.055(4) 0.051(3) 0.015(3) 0.018(3) 0.015(3)
C013 0.045(3) 0.043(3) 0.041(3) 0.016(3) 0.017(3) 0.014(3)

loop_
_atom_type_symbol
_atom_type_description
_atom_type_scat_dispersion_real
_atom_type_scat_dispersion_imag
_atom_type_scat_source
C C 0.0033 0.0016 'International Tables Vol C Tables 4.2.6.8 and 6.1.1.4'
H H 0.0000 0.0000 'International Tables Vol C Tables 4.2.6.8 and 6.1.1.4'
Cl Cl 0.1484 0.1585 'International Tables Vol C Tables 4.2.6.8 and 6.1.1.4'
N N 0.0061 0.0033 'International Tables Vol C Tables 4.2.6.8 and 6.1.1.4'
Ni Ni 0.3393 1.1124 'International Tables Vol C Tables 4.2.6.8 and 6.1.1.4'
O O 0.0106 0.0060 'International Tables Vol C Tables 4.2.6.8 and 6.1.1.4'
P P 0.1023 0.0942 'International Tables Vol C Tables 4.2.6.8 and 6.1.1.4'

loop_
_geom_angle_atom_site_label_1
_geom_angle_atom_site_label_2
_geom_angle_atom_site_label_3
_geom_angle
_geom_angle_site_symmetry_1
_geom_angle_site_symmetry_3
_geom_angle_publ_flag
Cl1 Ni01 Cl1 87.25(4) . 2_665 ?
Cl Ni01 Cl1 91.01(4) . 2_665 ?
Cl Ni01 Cl1 92.97(4) . . ?
O008 Ni01 Cl1 172.64(9) . 2_665 ?
O008 Ni01 Cl1 94.73(8) . . ?
O008 Ni01 Cl 95.96(8) . . ?
O008 Ni01 N00B 89.90(11) . . ?
N00A Ni01 Cl1 166.43(11) . . ?
N00A Ni01 Cl1 87.90(9) . 2_665 ?
N00A Ni01 Cl 99.79(11) . . ?
N00A Ni01 O008 88.58(11) . . ?
N00A Ni01 N00B 78.70(13) . . ?
N00B Ni01 Cl1 83.07(8) . 2_665 ?
N00B Ni01 Cl1 88.13(8) . . ?
N00B Ni01 Cl 173.92(8) . . ?
Ni01 Cl1 Ni01 92.75(4) . 2_665 ?
O008 P1 C00C 114.29(17) . . ?
O008 P1 C00D 111.47(18) . . ?
O008 P1 C00G 111.35(16) . . ?
C00C P1 C00D 105.66(19) . . ?
C00G P1 C00C 106.8(2) . . ?
C00G P1 C00D 106.78(19) . . ?
P1 O008 Ni01 139.29(17) . . ?
C00H N00A Ni01 117.6(3) . . ?
C00N N00A Ni01 124.0(3) . . ?
C00N N00A C00H 118.4(4) . . ?
C00I N00B Ni01 106.6(2) . . ?
C00I N00B C00Q 115.6(3) . . ?
C00Q N00B Ni01 103.4(2) . . ?
C00K C00C P1 119.2(3) . . ?
C00K C00C C00M 119.9(4) . . ?
C00M C00C P1 120.8(3) . . ?
C00R C00D P1 119.2(3) . . ?
C00R C00D C00S 119.0(4) . . ?
C00S C00D P1 121.8(3) . . ?
C00G C00E C00I 120.3(4) . . ?
C00L C00E C00G 119.8(4) . . ?
C00L C00E C00I 119.8(4) . . ?
C00G C00F H00F 119.8 . . ?
C00J C00F H00F 119.8 . . ?
C00J C00F C00G 120.4(4) . . ?
C00E C00G P1 119.7(3) . . ?
C00F C00G P1 121.6(3) . . ?
C00F C00G C00E 118.5(4) . . ?
N00A C00H C00Q 117.5(4) . . ?
N00A C00H C00Y 120.8(4) . . ?
C00Y C00H C00Q 121.6(4) . . ?
O009 C00I N00B 122.3(4) . . ?
O009 C00I C00E 121.8(4) . . ?
N00B C00I C00E 115.9(4) . . ?
C00F C00J H00J 119.6 . . ?
C00F C00J C00P 120.9(4) . . ?
C00P C00J H00J 119.6 . . ?
C00C C00K H00K 120.0 . . ?
C00T C00K C00C 119.9(4) . . ?
C00T C00K H00K 120.0 . . ?
C00E C00L H00L 119.5 . . ?
C00E C00L C00P 121.1(4) . . ?
C00P C00L H00L 119.5 . . ?
C00C C00M H00M 120.3 . . ?
C00U C00M C00C 119.3(4) . . ?
C00U C00M H00M 120.3 . . ?
N00A C00N H00N 118.2 . . ?
N00A C00N C00V 123.5(4) . . ?
C00V C00N H00N 118.2 . . ?
C00T C00O H00O 119.8 . . ?
C00U C00O H00O 119.8 . . ?
C00U C00O C00T 120.4(4) . . ?
C00J C00P C00L 119.2(4) . . ?
C00J C00P H00P 120.4 . . ?
C00L C00P H00P 120.4 . . ?
N00B C00Q C00H 113.3(3) . . ?
N00B C00Q H00A 108.9 . . ?
N00B C00Q H00B 108.9 . . ?
C00H C00Q H00A 108.9 . . ?
C00H C00Q H00B 108.9 . . ?
H00A C00Q H00B 107.7 . . ?
C00D C00R H00R 119.8 . . ?
C00D C00R C00W 120.4(4) . . ?
C00W C00R H00R 119.8 . . ?
C00D C00S H00S 119.8 . . ?
C00X C00S C00D 120.5(4) . . ?
C00X C00S H00S 119.8 . . ?
C00K C00T C00O 120.2(4) . . ?
C00K C00T H00T 119.9 . . ?
C00O C00T H00T 119.9 . . ?
C00M C00U H00U 119.9 . . ?
C00O C00U C00M 120.2(5) . . ?
C00O C00U H00U 119.9 . . ?
C00N C00V H00V 120.9 . . ?
C010 C00V C00N 118.2(5) . . ?
C010 C00V H00V 120.9 . . ?
C00R C00W H00W 120.3 . . ?
C00Z C00W C00R 119.5(4) . . ?
C00Z C00W H00W 120.3 . . ?
C00S C00X H00X 119.9 . . ?
C00Z C00X C00S 120.2(4) . . ?
C00Z C00X H00X 119.9 . . ?
C00H C00Y H00Y 120.3 . . ?
C010 C00Y C00H 119.3(5) . . ?
C010 C00Y H00Y 120.3 . . ?
C00W C00Z H00Z 119.8 . . ?
C00X C00Z C00W 120.4(4) . . ?
C00X C00Z H00Z 119.8 . . ?
C00V C010 C00Y 119.8(4) . . ?
C00V C010 H010 120.1 . . ?
C00Y C010 H010 120.1 . . ?
Cl2 C011 H01A 109.1 . . ?
Cl2 C011 H01B 109.1 . . ?
H01A C011 H01B 107.8 . . ?
C013 C011 Cl2 112.5(4) . . ?
C013 C011 H01A 109.1 . . ?
C013 C011 H01B 109.1 . . ?
Cl4 C012 H01E 109.7 . . ?
Cl4 C012 H01F 109.7 . . ?
C012 C012 Cl4 109.9(5) 2_776 . ?
C012 C012 H01E 109.7 2_776 . ?
C012 C012 H01F 109.7 2_776 . ?
H01E C012 H01F 108.2 . . ?
Cl00 C013 H01C 109.1 . . ?
Cl00 C013 H01D 109.1 . . ?
C011 C013 Cl00 112.3(4) . . ?
C011 C013 H01C 109.1 . . ?
C011 C013 H01D 109.1 . . ?
H01C C013 H01D 107.9 . . ?

loop_
_geom_bond_atom_site_label_1
_geom_bond_atom_site_label_2
_geom_bond_distance
_geom_bond_site_symmetry_2
_geom_bond_publ_flag
Ni01 Cl1 2.3647(11) . ?
Ni01 Cl1 2.4515(10) 2_665 ?
Ni01 Cl 2.3499(13) . ?
Ni01 O008 2.099(3) . ?
Ni01 N00A 2.034(3) . ?
Ni01 N00B 2.325(3) . ?
P1 O008 1.503(3) . ?
P1 C00C 1.806(4) . ?
P1 C00D 1.808(4) . ?
P1 C00G 1.804(4) . ?
Cl00 C013 1.786(5) . ?
Cl2 C011 1.797(5) . ?
Cl4 C012 1.776(5) . ?
O009 C00I 1.219(5) . ?
N00A C00H 1.358(5) . ?
N00A C00N 1.338(5) . ?
N00B C00I 1.388(5) . ?
N00B C00Q 1.479(5) . ?
C00C C00K 1.390(6) . ?
C00C C00M 1.398(6) . ?
C00D C00R 1.388(6) . ?
C00D C00S 1.394(6) . ?
C00E C00G 1.414(5) . ?
C00E C00I 1.504(6) . ?
C00E C00L 1.374(6) . ?
C00F H00F 0.9500 . ?
C00F C00G 1.404(5) . ?
C00F C00J 1.375(6) . ?
C00H C00Q 1.498(6) . ?
C00H C00Y 1.389(6) . ?
C00J H00J 0.9500 . ?
C00J C00P 1.383(6) . ?
C00K H00K 0.9500 . ?
C00K C00T 1.380(6) . ?
C00L H00L 0.9500 . ?
C00L C00P 1.391(6) . ?
C00M H00M 0.9500 . ?
C00M C00U 1.394(6) . ?
C00N H00N 0.9500 . ?
C00N C00V 1.372(6) . ?
C00O H00O 0.9500 . ?
C00O C00T 1.385(7) . ?
C00O C00U 1.373(6) . ?
C00P H00P 0.9500 . ?
C00Q H00A 0.9900 . ?
C00Q H00B 0.9900 . ?
C00R H00R 0.9500 . ?
C00R C00W 1.392(6) . ?
C00S H00S 0.9500 . ?
C00S C00X 1.384(6) . ?
C00T H00T 0.9500 . ?
C00U H00U 0.9500 . ?
C00V H00V 0.9500 . ?
C00V C010 1.369(7) . ?
C00W H00W 0.9500 . ?
C00W C00Z 1.389(6) . ?
C00X H00X 0.9500 . ?
C00X C00Z 1.369(6) . ?
C00Y H00Y 0.9500 . ?
C00Y C010 1.380(7) . ?
C00Z H00Z 0.9500 . ?
C010 H010 0.9500 . ?
C011 H01A 0.9900 . ?
C011 H01B 0.9900 . ?
C011 C013 1.486(6) . ?
C012 C012 1.497(9) 2_776 ?
C012 H01E 0.9900 . ?
C012 H01F 0.9900 . ?
C013 H01C 0.9900 . ?
C013 H01D 0.9900 . ?

loop_
_geom_torsion_atom_site_label_1
_geom_torsion_atom_site_label_2
_geom_torsion_atom_site_label_3
_geom_torsion_atom_site_label_4
_geom_torsion
_geom_torsion_site_symmetry_1
_geom_torsion_site_symmetry_2
_geom_torsion_site_symmetry_3
_geom_torsion_site_symmetry_4
_geom_torsion_publ_flag
Ni01 N00A C00H C00Q -1.7(5) . . . . ?
Ni01 N00A C00H C00Y -177.8(3) . . . . ?
Ni01 N00A C00N C00V 177.4(3) . . . . ?
Ni01 N00B C00I O009 99.6(4) . . . . ?
Ni01 N00B C00I C00E -79.5(4) . . . . ?
Ni01 N00B C00Q C00H -32.2(4) . . . . ?
P1 C00C C00K C00T -178.6(3) . . . . ?
P1 C00C C00M C00U 178.9(3) . . . . ?
P1 C00D C00R C00W -176.8(4) . . . . ?
P1 C00D C00S C00X 177.6(3) . . . . ?
Cl2 C011 C013 Cl00 -63.0(4) . . . . ?
O008 P1 C00C C00K -61.5(4) . . . . ?
O008 P1 C00C C00M 118.8(3) . . . . ?
O008 P1 C00D C00R -43.6(4) . . . . ?
O008 P1 C00D C00S 138.3(3) . . . . ?
O008 P1 C00G C00E -33.4(4) . . . . ?
O008 P1 C00G C00F 142.9(3) . . . . ?
N00A C00H C00Q N00B 25.9(5) . . . . ?
N00A C00H C00Y C010 1.1(6) . . . . ?
N00A C00N C00V C010 -0.6(7) . . . . ?
C00C P1 O008 Ni01 -146.2(3) . . . . ?
C00C P1 C00D C00R -168.3(3) . . . . ?
C00C P1 C00D C00S 13.6(4) . . . . ?
C00C P1 C00G C00E 92.0(3) . . . . ?
C00C P1 C00G C00F -91.7(4) . . . . ?
C00C C00K C00T C00O -1.3(6) . . . . ?
C00C C00M C00U C00O 0.8(6) . . . . ?
C00D P1 O008 Ni01 94.1(3) . . . . ?
C00D P1 C00C C00K 61.5(4) . . . . ?
C00D P1 C00C C00M -118.3(3) . . . . ?
C00D P1 C00G C00E -155.3(3) . . . . ?
C00D P1 C00G C00F 21.0(4) . . . . ?
C00D C00R C00W C00Z -1.5(7) . . . . ?
C00D C00S C00X C00Z -0.2(7) . . . . ?
C00E C00L C00P C00J -1.9(7) . . . . ?
C00F C00J C00P C00L -0.2(7) . . . . ?
C00G P1 O008 Ni01 -25.1(3) . . . . ?
C00G P1 C00C C00K 174.9(3) . . . . ?
C00G P1 C00C C00M -4.8(4) . . . . ?
C00G P1 C00D C00R 78.2(4) . . . . ?
C00G P1 C00D C00S -99.9(4) . . . . ?
C00G C00E C00I O009 -69.2(6) . . . . ?
C00G C00E C00I N00B 109.9(4) . . . . ?
C00G C00E C00L C00P 2.5(7) . . . . ?
C00G C00F C00J C00P 1.7(6) . . . . ?
C00H N00A C00N C00V 0.1(6) . . . . ?
C00H C00Y C010 C00V -1.6(6) . . . . ?
C00I N00B C00Q C00H 83.8(4) . . . . ?
C00I C00E C00G P1 -7.2(5) . . . . ?
C00I C00E C00G C00F 176.4(4) . . . . ?
C00I C00E C00L C00P -174.9(4) . . . . ?
C00J C00F C00G P1 -177.4(3) . . . . ?
C00J C00F C00G C00E -1.1(6) . . . . ?
C00K C00C C00M C00U -0.9(6) . . . . ?
C00L C00E C00G P1 175.5(3) . . . . ?
C00L C00E C00G C00F -0.9(6) . . . . ?
C00L C00E C00I O009 108.1(5) . . . . ?
C00L C00E C00I N00B -72.8(5) . . . . ?
C00M C00C C00K C00T 1.1(6) . . . . ?
C00N N00A C00H C00Q 175.7(3) . . . . ?
C00N N00A C00H C00Y -0.4(6) . . . . ?
C00N C00V C010 C00Y 1.3(7) . . . . ?
C00Q N00B C00I O009 -14.6(6) . . . . ?
C00Q N00B C00I C00E 166.3(3) . . . . ?
C00Q C00H C00Y C010 -174.8(4) . . . . ?
C00R C00D C00S C00X -0.5(6) . . . . ?
C00R C00W C00Z C00X 0.8(7) . . . . ?
C00S C00D C00R C00W 1.4(7) . . . . ?
C00S C00X C00Z C00W 0.0(7) . . . . ?
C00T C00O C00U C00M -1.0(7) . . . . ?
C00U C00O C00T C00K 1.3(6) . . . . ?
C00Y C00H C00Q N00B -158.1(4) . . . . ?
